data_2010641
loop_
_publ_author_name
'Foces-Foces, C.'
'Jagerovic, N.'
'Elguero, J.'

_publ_section_title
;
 Weak C--H&#x00B7;&#x00B7;&#x00B7;O and C--H&#x00B7;&#x00B7;&#x00B7;N
 interactions in nitropyrazoles
;
_journal_issue 2
_journal_name_full 'Acta Crystallographica Section C'
_journal_page_first 215
_journal_page_last 218
_journal_paper_doi 10.1107/S0108270199013876
_journal_volume 56
_journal_year 2000
_chemical_formula_moiety 'C4 H5 N3 O2'
_chemical_formula_sum 'C4 H5 N3 O2'
_chemical_formula_weight 127.1
_chemical_name_systematic 1-methyl-3-nitro-pyrazole
_space_group_IT_number 62
_symmetry_cell_setting orthorhombic
_symmetry_space_group_name_Hall '-P 2c 2n'
_symmetry_space_group_name_H-M 'P n a m'
_cell_angle_alpha 90.0
_cell_angle_beta 90.0
_cell_angle_gamma 90.0
_cell_formula_units_Z 4
_cell_length_a 10.5062(5)
_cell_length_b 8.5940(4)
_cell_length_c 6.3562(3)
_cell_measurement_reflns_used 69
_cell_measurement_temperature 293
_cell_measurement_theta_max 45
_cell_measurement_theta_min 2
_cell_volume 573.90(5)
_computing_cell_refinement 'LSUCRE (Appleman, 1984)'
_computing_data_collection 'Philips PW1100 (Hornstra & Vossers, 1973)'
_computing_data_reduction 'Xtal3.2 (Hall et al., 1992)'
_computing_molecular_graphics Xtal3.2
_computing_publication_material Xtal3.2
_computing_structure_refinement Xtal3.2
_computing_structure_solution Xtal3.2?
_diffrn_ambient_temperature 293
_diffrn_measurement_device_type 'Philips PW1100 four-circle'
_diffrn_measurement_method '\w/2\q scans'
_diffrn_radiation_monochromator graphite
_diffrn_radiation_source 'X-ray tube'
_diffrn_radiation_type 'Cu K\a'
_diffrn_radiation_wavelength 1.54178
_diffrn_reflns_av_R_equivalents .044
_diffrn_reflns_av_sigmaI/netI .024
_diffrn_reflns_limit_h_max 12
_diffrn_reflns_limit_h_min 0
_diffrn_reflns_limit_k_max 10
_diffrn_reflns_limit_k_min -10
_diffrn_reflns_limit_l_max 7
_diffrn_reflns_limit_l_min 0
_diffrn_reflns_number 1164
_diffrn_reflns_reduction_process 'perpendicular monochr Lp'
_diffrn_reflns_theta_max 67.46
_diffrn_reflns_theta_min 6.65
_diffrn_standards_decay_% none
_diffrn_standards_interval_time 90
_diffrn_standards_number 2
_exptl_absorpt_coefficient_mu 1.038
_exptl_absorpt_correction_T_max .788
_exptl_absorpt_correction_T_min .518
_exptl_absorpt_correction_type \y-scan
_exptl_absorpt_process_details '(North et al., 1968)'
_exptl_crystal_colour colourless
_exptl_crystal_density_diffrn 1.471
_exptl_crystal_density_meas ?
_exptl_crystal_description 'rectangular prism'
_exptl_crystal_F_000 264
_exptl_crystal_size_max .60
_exptl_crystal_size_mid .50
_exptl_crystal_size_min .23
_refine_diff_density_max .215
_refine_diff_density_min -.188
_refine_ls_extinction_coef 16(6)
_refine_ls_extinction_method '(Zachariasen, 1967)'
_refine_ls_goodness_of_fit_all 1.016
_refine_ls_goodness_of_fit_ref 1.016
_refine_ls_hydrogen_treatment noref
_refine_ls_matrix_type full
_refine_ls_number_constraints 0
_refine_ls_number_parameters 56
_refine_ls_number_reflns 571
_refine_ls_number_restraints 0
_refine_ls_R_factor_all .043
_refine_ls_R_factor_gt .043
_refine_ls_shift/su_max <0.001
_refine_ls_shift/su_mean <0.001
_refine_ls_structure_factor_coef F
_refine_ls_weighting_details 'w = k/[(A+B Fo)^2^(C+D(sin\q)/\l)]'
_refine_ls_weighting_scheme calc
_refine_ls_wR_factor_all .045
_refine_ls_wR_factor_ref .045
_reflns_number_gt 571
_reflns_number_total 571
_reflns_threshold_expression I>0
_cod_data_source_file na1434.cif
_cod_data_source_block I
_cod_depositor_comments
;
The following automatic conversions were performed:

'_exptl_crystal_density_meas' value 'not measured' was changed to '?'
- the value is perceived as not measured.

Automatic conversion script
Id: cif_fix_values 3008 2015-01-20 13:52:24Z robertas 
;
_cod_original_sg_symbol_Hall '-P 2c -2n'
_cod_database_code 2010641
_cod_database_fobs_code 2010641

loop_
_symmetry_equiv_pos_as_xyz
+x,+y,+z
-x,-y,1/2+z
1/2+x,1/2-y,1/2-z
1/2-x,1/2+y,-z
-x,-y,-z
+x,+y,1/2-z
1/2-x,1/2+y,1/2+z
1/2+x,1/2-y,+z

loop_
_atom_site_label
_atom_site_fract_x
_atom_site_fract_y
_atom_site_fract_z
_atom_site_U_iso_or_equiv
_atom_site_adp_type
_atom_site_calc_flag
_atom_site_calc_attached_atom
_atom_site_occupancy
_atom_site_disorder_assembly
_atom_site_disorder_group
N1 .13497(16) .2825(2) 0.25 .0246(9) Uani ? ? 1 ? ?
N2 .03272(16) .3748(2) 0.25 .0198(8) Uani ? ? 1 ? ?
C3 .0822(2) .5158(2) 0.25 .0213(10) Uani ? ? 1 ? ?
C4 .2139(2) .5173(3) 0.25 .0375(13) Uani ? ? 1 ? ?
C5 .2443(2) .3637(3) 0.25 .0379(13) Uani ? ? 1 ? ?
C6 .1188(3) .1150(3) 0.25 .0410(14) Uani ? ? 1 ? ?
N7 -.0017(2) .6490(2) 0.25 .0300(10) Uani ? ? 1 ? ?
O8 -.11584(17) .6290(2) 0.25 .0407(10) Uani ? ? 1 ? ?
O9 .0478(3) .7769(2) 0.25 .0634(14) Uani ? ? 1 ? ?
H4 .27059 .60650 0.25 .05900 Uiso ? ? 1 ? ?
H5 .32337 .31664 0.25 .05600 Uiso ? ? 1 ? ?
H61 .20302 .06790 0.25 .05900 Uiso ? ? 1 ? ?
H62 .07152 .08229 0.12590 .05900 Uiso ? ? 1 ? ?

loop_
_atom_site_aniso_label
_atom_site_aniso_U_11
_atom_site_aniso_U_22
_atom_site_aniso_U_33
_atom_site_aniso_U_12
_atom_site_aniso_U_13
_atom_site_aniso_U_23
N1 .0228(9) .0302(10) .0208(9) .0055(7) 0 0
N2 .0166(8) .0255(9) .0173(8) .0006(7) 0 0
C3 .0257(10) .0252(10) .0132(9) -.0037(8) 0 0
C4 .0291(12) .0461(14) .0374(13) -.0145(11) 0 0
C5 .0173(10) .0569(16) .0395(13) .0031(10) 0 0
C6 .0478(15) .0274(12) .0478(15) .0118(11) 0 0
N7 .0450(12) .0246(10) .0203(9) -.0003(8) 0 0
O8 .0369(10) .0411(10) .0441(11) .0141(8) 0 0
O9 .0824(16) .0235(9) .0843(16) -.0093(10) 0 0

loop_
_atom_type_symbol
_atom_type_scat_dispersion_real
_atom_type_scat_dispersion_imag
_atom_type_scat_source
C .017 .009 'INTERNATIONAL TABLES FOR X-RAY='
H 0 0 'INTERNATIONAL TABLES FOR X-RAY='
N .029 .018 'INTERNATIONAL TABLES FOR X-RAY='
O .047 .032 'INTERNATIONAL TABLES FOR X-RAY='

loop_
_geom_angle_atom_site_label_1
_geom_angle_atom_site_label_2
_geom_angle_atom_site_label_3
_geom_angle_site_symmetry_1
_geom_angle_site_symmetry_3
_geom_angle
_geom_angle_publ_flag
N2 N1 C5 . . 112.3(2) yes
N2 N1 C6 . . 119.7(2) ?
C5 N1 C6 . . 128.0(2) ?
C3 N2 N1 . . 103.2(2) yes
N2 C3 C4 . . 113.8(2) yes
N2 C3 N7 . . 119.2(2) yes
C4 C3 N7 . . 127.1(2) yes
H4 C4 C5 . . 128.6(2) ?
H4 C4 C3 . . 128.4(3) ?
C5 C4 C3 . . 103.0(2) yes
H5 C5 N1 . . 122.8(3) ?
H5 C5 C4 . . 129.5(3) ?
N1 C5 C4 . . 107.7(2) yes
H61 C6 H62 . 6 110.12(17) ?
H61 C6 H62 . . 110.12(17) ?
H61 C6 N1 . . 107.8(2) ?
H62 C6 H62 6 . 108.3(3) ?
H62 C6 N1 6 . 110.26(16) ?
H62 C6 N1 . . 110.26(16) ?
O8 N7 O9 . . 123.5(2) ?
O8 N7 C3 . . 119.5(2) ?
O9 N7 C3 . . 117.1(2) ?

loop_
_geom_bond_atom_site_label_1
_geom_bond_atom_site_label_2
_geom_bond_site_symmetry_1
_geom_bond_site_symmetry_2
_geom_bond_distance
_geom_bond_publ_flag
N1 N2 . . 1.335(2) yes
N1 C5 . . 1.344(3) yes
N1 C6 . . 1.450(3) yes
N2 C3 . . 1.319(3) yes
C3 C4 . . 1.383(3) yes
C3 N7 . . 1.445(3) yes
C4 H4 . . .971(3) ?
C4 C5 . . 1.358(4) yes
C5 H5 . . .924(2) ?
C6 H61 . . .973(3) ?
C6 H62 . 6 .9734(16) ?
C6 H62 . . .9734(16) ?
N7 O8 . . 1.212(3) ?
N7 O9 . . 1.216(3) ?

loop_
_geom_contact_atom_site_label_1
_geom_contact_atom_site_label_2
_geom_contact_distance
_geom_contact_site_symmetry_2
H62 H62 1.57761(7) 6
H61 H62 1.59569(6) 6
H61 H62 1.59569(6) .
N1 H61 1.9781(18) .
N1 H5 2.0010(17) .
N1 H62 2.0069(17) 6
N1 H62 2.0069(17) .
C4 H5 2.073(3) .
N1 C3 2.080(3) .
C5 H4 2.105(3) .
C3 H4 2.127(2) .
O8 O9 2.138(3) .
C3 C5 2.146(3) .
N1 C4 2.182(3) .
N2 C5 2.225(3) .
N2 C4 2.264(3) .
C3 O9 2.273(3) .
C3 O8 2.297(3) .
N2 N7 2.384(3) .
N2 C6 2.409(3) .
H5 H61 2.48363(9) .
C5 C6 2.512(4) .
C4 N7 2.532(3) .
O8 H61 2.5468(18) '3 455'
H4 H5 2.55203(11) .
O8 H4 2.5670(18) '3 465'
C5 H61 2.579(3) .
H62 H62 2.61161(7) 5
N2 H62 2.6659(16) .
N2 H62 2.6659(16) 6
N2 O8 2.685(2) .
N2 H5 2.7466(17) '3 455'
O9 H62 2.7519(18) '1 565'
O9 H62 2.7519(18) '6 565'
O9 H4 2.761(2) .
C6 H5 2.761(3) .
C4 O9 2.832(3) .
H5 H62 2.85897(11) 3
H5 H62 2.85897(11) 8
N7 H4 2.884(2) .
H4 H62 2.91611(10) 4
H4 H62 2.91611(10) 7
O9 H62 2.9571(13) '5 565'
O9 H62 2.9571(13) '2 565'
O9 H61 2.986(2) '1 565'
C6 O9 3.000(3) '1 545'
C3 H5 3.057(2) .
O9 H4 3.080(3) '3 465'
N2 H5 3.0942(17) .
C5 H62 3.125(3) 6
C5 H62 3.125(3) .
N1 H4 3.1277(18) .
C6 H5 3.159(3) '3 455'
N7 H4 3.184(2) '3 465'
N2 H61 3.1870(17) .
N2 H4 3.1955(17) .
N2 N7 3.2013(4) '2 564'
N2 N7 3.2013(4) '2 565'
H4 H61 3.20737(15) 4
H4 H61 3.20737(15) '4 556'
N1 O8 3.2739(6) '2 564'
N1 O8 3.2739(6) '2 565'
N2 O8 3.2961(7) '2 564'
N2 O8 3.2961(7) '2 565'
C4 H61 3.3243(7) '4 556'
C4 H61 3.3243(7) 4
C4 H62 3.3321(17) 4
C4 H62 3.3321(17) 7
N1 H5 3.3828(17) '3 455'
C6 H4 3.3848(10) '4 546'
C6 H4 3.3848(10) '4 545'
N7 H62 3.4028(13) '5 565'
N7 H62 3.4028(13) '2 565'
H5 H62 3.41755(11) .
H5 H62 3.41755(11) 6
C3 O8 3.4313(10) '2 565'
C3 O8 3.4313(10) '2 564'
C5 O8 3.4533(11) '2 565'
C5 O8 3.4533(11) '2 564'
N2 O9 3.459(2) .
N1 N7 3.462(3) .
C3 C6 3.466(3) .
O9 H5 3.4712(10) 4
O9 H5 3.4712(10) '4 556'
O8 H62 3.4757(13) '5 565'
O8 H62 3.4757(13) '2 565'
H5 H62 3.48429(11) 4
H5 H62 3.48429(11) 7
C6 O8 3.489(3) 3
N2 H61 3.4988(17) '3 455'
N1 N7 3.5224(12) '2 564'
N1 N7 3.5224(12) '2 565'
C4 O8 3.527(3) '3 565'
N2 C3 3.5275(12) '2 564'
N2 C3 3.5275(12) '2 565'
N2 O9 3.5377(12) '2 564'
N2 O9 3.5377(12) '2 565'
C6 H62 3.547(2) 5
C6 H62 3.547(2) 2
C5 H62 3.558(2) 3
C5 H62 3.558(2) 8
C5 N7 3.562(3) .
C4 O8 3.5698(14) '2 564'
C4 O8 3.5698(14) '2 565'
C3 N7 3.5808(13) '2 565'
C3 N7 3.5808(13) '2 564'
C4 O8 3.595(3) .
C4 C6 3.599(4) .
C5 H62 3.603(2) 7
C5 H62 3.603(2) 4
N7 H61 3.619(2) '3 455'
O8 O9 3.625(3) '3 465'
C3 C3 3.6276(14) '2 565'
C3 C3 3.6276(14) '2 564'
N1 H4 3.6569(9) '4 546'
N1 H4 3.6569(9) '4 545'
N2 C5 3.659(3) '3 455'
C5 H61 3.6724(14) 4
C5 H61 3.6724(14) '4 556'
C4 C6 3.728(2) 4
C4 C6 3.728(2) '4 556'
C6 O9 3.745(2) '2 565'
C6 O9 3.745(2) '2 564'
N1 O9 3.7481(16) '2 564'
N1 O9 3.7481(16) '2 565'
C3 H62 3.810(2) 6
C3 H62 3.810(2) .
O8 H62 3.8353(18) '3 455'
O8 H62 3.8353(18) '8 455'
C4 H61 3.864(3) .
C6 O8 3.8655(17) '2 564'
C6 O8 3.8655(17) '2 565'
C5 H4 3.8744(16) '4 546'
C5 H4 3.8744(16) '4 545'
O8 H5 3.8823(10) '2 564'
O8 H5 3.8823(10) '2 565'
O8 H5 3.8830(18) '3 455'
N7 H62 3.8831(18) '1 565'
N7 H62 3.8831(18) '6 565'
N2 N2 3.8994(14) '2 565'
N2 N2 3.8994(14) '2 564'
C3 H61 3.9232(12) '4 556'
C3 H61 3.9232(12) 4
C5 O9 3.928(2) '4 546'
C5 O9 3.928(2) '4 545'
C4 O9 3.929(3) '3 565'
C4 H62 3.933(2) 3
C4 H62 3.933(2) 8
C5 C6 3.939(4) 3
C3 H5 3.944(2) '3 455'
N7 H5 3.9604(12) '4 556'
N7 H5 3.9604(12) 4
C6 N7 3.966(2) '2 564'
C6 N7 3.966(2) '2 565'
N1 O8 3.976(3) .
C5 N7 4.075(2) '2 564'
C5 N7 4.075(2) '2 565'
N7 N7 4.0819(17) '2 565'
N7 N7 4.0819(17) '2 564'
C5 C6 4.103(2) '4 556'
C5 C6 4.103(2) 4
C5 O9 4.107(3) .
C4 N7 4.137(2) '2 564'
C4 N7 4.137(2) '2 565'
C4 N7 4.142(3) '3 565'
N7 O8 4.1635(17) '2 564'
N7 O8 4.1635(17) '2 565'
C6 N7 4.200(3) '1 545'
N2 C4 4.204(2) '2 565'
N2 C4 4.204(2) '2 564'
N1 C4 4.221(2) '4 545'
N1 C4 4.221(2) '4 546'
C3 O9 4.277(2) '2 565'
C3 O9 4.277(2) '2 564'
N1 C3 4.2793(18) '2 564'
N1 C3 4.2793(18) '2 565'
N1 C5 4.293(3) '3 455'
N1 O9 4.346(3) .
N2 C6 4.350(3) '3 455'
C4 C5 4.377(3) 4
C4 C5 4.377(3) '4 556'
C3 O8 4.402(3) '3 565'
C4 C6 4.403(4) 3

loop_
_geom_hbond_atom_site_label_D
_geom_hbond_atom_site_label_H
_geom_hbond_atom_site_label_A
_geom_hbond_site_symmetry_D
_geom_hbond_site_symmetry_H
_geom_hbond_site_symmetry_A
_geom_hbond_distance_DH
_geom_hbond_distance_HA
_geom_hbond_distance_DA
_geom_hbond_angle_DHA
_geom_hbond_publ_flag
C4 H4 O8 1_555 1_555 3_565 .97 2.57 3.527(3) 170 yes
C6 H61 O8 1_555 1_555 3_555 .97 2.55 3.489(3) 163 yes
C5 H5 N2 1_555 1_555 3_555 .92 2.75 3.659(3) 169 no
C6 H62 O9 1_555 1_555 1_545 .97 2.75 3.000(3) 95 no

loop_
_geom_torsion_atom_site_label_1
_geom_torsion_atom_site_label_2
_geom_torsion_atom_site_label_3
_geom_torsion_atom_site_label_4
_geom_torsion_site_symmetry_4
_geom_torsion
_geom_torsion_publ_flag
C5 N1 N2 C3 . -.00006 ?
C6 N1 N2 C3 . 180.0000 ?
N2 N1 C5 C4 . -.00006 ?
N2 N1 C5 H5 . 180.0000 ?
C6 N1 C5 C4 . 180.0000 ?
C6 N1 C5 H5 . -.00006 ?
N2 N1 C6 H61 . 180 yes
N2 N1 C6 H62 . 60 yes
N2 N1 C6 H62 6 -60 ?
C5 N1 C6 H61 . .00006 ?
C5 N1 C6 H62 . -120.26(19) ?
C5 N1 C6 H62 6 120.26(19) ?
N1 N2 C3 C4 . -.00006 ?
N1 N2 C3 N7 . 180.0000 ?
N2 C3 C4 C5 . -.00006 ?
N2 C3 C4 H4 . 180.0000 ?
N7 C3 C4 C5 . 180.0000 ?
N7 C3 C4 H4 . -.00006 ?
N2 C3 N7 O8 . .0(2) yes
N2 C3 N7 O9 . 180.0000 ?
C4 C3 N7 O8 . 180.0000 ?
C4 C3 N7 O9 . -.00006 ?
C3 C4 C5 N1 . -.00006 ?
C3 C4 C5 H5 . 180.0000 ?
H4 C4 C5 N1 . 180.0000 ?
H4 C4 C5 H5 . -.00006 ?
